data_7705116
loop_
_publ_author_name
'Saab, Marina'
'Nelson, David J.'
'Tzouras, Nikolaos V.'
'A C A Bayrakdar, Tahani'
'Nolan, Steven P.'
'Nahra, Fady'
'Van Hecke, Kristof'

_publ_section_title
;
 Straightforward access to chalcogenoureas derived from N-heterocyclic
 carbenes and their coordination chemistry.
;
_journal_issue 34
_journal_name_full 'Dalton transactions (Cambridge, England : 2003)'
_journal_page_first 12068
_journal_page_last 12081
_journal_paper_doi 10.1039/d0dt02558e
_journal_volume 49
_journal_year 2020
_chemical_formula_moiety 'C29 H40 N2 Se'
_chemical_formula_sum 'C29 H40 N2 Se'
_chemical_formula_weight 495.59
_space_group_crystal_system monoclinic
_space_group_IT_number 14
_space_group_name_Hall '-P 2yn'
_space_group_name_H-M_alt 'P 1 21/n 1'
_atom_sites_solution_hydrogens geom
_atom_sites_solution_primary dual
_audit_creation_date 2019-12-09
_audit_creation_method
;
Olex2 1.2
(compiled 2018.05.29 svn.r3508 for OlexSys, GUI svn.r5506)
;
_audit_update_record
;
2020-04-17 deposited with the CCDC.	2020-08-11 downloaded from the CCDC.
;
_cell_angle_alpha 90
_cell_angle_beta 100.140(4)
_cell_angle_gamma 90
_cell_formula_units_Z 4
_cell_length_a 12.0893(5)
_cell_length_b 16.9648(8)
_cell_length_c 13.0385(5)
_cell_measurement_reflns_used 4886
_cell_measurement_temperature 100.0(1)
_cell_measurement_theta_max 74.1640
_cell_measurement_theta_min 4.5150
_cell_volume 2632.3(2)
_computing_cell_refinement 'CrysAlisPro 1.171.39.46 (Rigaku OD, 2018)'
_computing_data_collection 'CrysAlisPro 1.171.39.46 (Rigaku OD, 2018)'
_computing_data_reduction 'CrysAlisPro 1.171.39.46 (Rigaku OD, 2018)'
_computing_molecular_graphics 'Olex2 (Dolomanov et al., 2009)'
_computing_publication_material 'Olex2 (Dolomanov et al., 2009)'
_computing_structure_refinement 'ShelXL (Sheldrick, 2015)'
_computing_structure_solution 'ShelXT (Sheldrick, 2015)'
_diffrn_ambient_environment N~2~
_diffrn_ambient_temperature 100.0(1)
_diffrn_detector 'CCD plate'
_diffrn_detector_area_resol_mean 10.4839
_diffrn_detector_type Atlas
_diffrn_measured_fraction_theta_full 0.970
_diffrn_measured_fraction_theta_max 0.932
_diffrn_measurement_details
;
List of Runs (angles in degrees, time in seconds):

  # Type    Start    End  Width  t~exp~   \w     \q     \k     \f   Frames
#--------------------------------------------------------------------------
  1  \w   -115.00 -16.00   1.00   15.00    --  -40.93 -38.00 -90.00   99
  2  \w    -65.00  33.00   1.00   15.00    --  -40.93  38.00  90.00   98
  3  \w    -82.00  39.00   1.00   15.00    --  -40.93  19.00-120.00  121
  4  \w     38.00 139.00   1.00   60.00    --  110.38 -61.00  60.00  101
  5  \w     82.00 178.00   1.00   60.00    --  110.38  30.00 -30.00   96
  6  \w     81.00 178.00   1.00   60.00    --  110.38  61.00-150.00   97
  7  \w    108.00 117.00   1.00   60.00    --  110.38-125.00  30.00    9
  8  \w     37.00  39.00   1.00   60.00    --  110.38 -45.00 -30.00    2
  9  \w    163.00 178.00   1.00   60.00    --  110.38 125.00 150.00   15
 10  \w   -113.00-111.00   1.00   15.00    --  -40.93 -60.00  95.00    2
 11  \w   -113.00 -13.00   1.00   15.00    --  -40.93 -57.00-180.00  100
 12  \w     57.00 130.00   1.00   15.00    --   40.93 178.00  30.00   73
 13  \w      8.00 117.00   1.00   15.00    --   40.93  77.00  30.00  109
 14  \w     28.00 109.00   1.00   60.00    --  110.38 -94.00-120.00   81
 15  \w     81.00 178.00   1.00   60.00    --  110.38  61.00 150.00   97
 16  \w     29.00 163.00   1.00   60.00    --  110.38 -15.00 150.00  134
 17  \w     85.00 178.00   1.00   60.00    --  110.38  45.00 -90.00   93
 18  \w     57.00 130.00   1.00   15.00    --   40.93 178.00-120.00   73
;
_diffrn_measurement_device 'four-circle diffractometer'
_diffrn_measurement_device_type 'SuperNova, Dual, Cu at home/near, Atlas'
_diffrn_measurement_method '\w scans'
_diffrn_orient_matrix_type 'CrysAlisPro convention (1999,Acta A55,543-557)'
_diffrn_orient_matrix_UB_11 0.0515461000
_diffrn_orient_matrix_UB_12 -0.0623723000
_diffrn_orient_matrix_UB_13 0.0801845000
_diffrn_orient_matrix_UB_21 -0.0937826000
_diffrn_orient_matrix_UB_22 0.0154471000
_diffrn_orient_matrix_UB_23 0.0635736000
_diffrn_orient_matrix_UB_31 -0.0728188000
_diffrn_orient_matrix_UB_32 -0.0641612000
_diffrn_orient_matrix_UB_33 -0.0627939000
_diffrn_radiation_monochromator mirror
_diffrn_radiation_probe x-ray
_diffrn_radiation_type CuK\a
_diffrn_radiation_wavelength 1.54184
_diffrn_reflns_av_R_equivalents 0.0730
_diffrn_reflns_av_unetI/netI 0.0640
_diffrn_reflns_Laue_measured_fraction_full 0.970
_diffrn_reflns_Laue_measured_fraction_max 0.932
_diffrn_reflns_limit_h_max 14
_diffrn_reflns_limit_h_min -14
_diffrn_reflns_limit_k_max 18
_diffrn_reflns_limit_k_min -20
_diffrn_reflns_limit_l_max 16
_diffrn_reflns_limit_l_min -16
_diffrn_reflns_number 19740
_diffrn_reflns_point_group_measured_fraction_full 0.970
_diffrn_reflns_point_group_measured_fraction_max 0.932
_diffrn_reflns_theta_full 67.684
_diffrn_reflns_theta_max 75.906
_diffrn_reflns_theta_min 4.319
_diffrn_source 'micro-focus sealed X-ray tube'
_diffrn_source_type 'SuperNova (Cu) X-ray Source'
_exptl_absorpt_coefficient_mu 2.048
_exptl_absorpt_correction_T_max 0.991
_exptl_absorpt_correction_T_min 0.844
_exptl_absorpt_correction_type gaussian
_exptl_absorpt_process_details
;
CrysAlisPro 1.171.39.46 (Rigaku Oxford Diffraction, 2018)
Numerical absorption correction based on gaussian integration over
			a multifaceted crystal model
Empirical absorption correction using spherical harmonics,
 implemented in SCALE3 ABSPACK scaling algorithm.
;
_exptl_crystal_colour 'clear colourless'
_exptl_crystal_colour_lustre clear
_exptl_crystal_colour_primary colourless
_exptl_crystal_density_diffrn 1.25
_exptl_crystal_description plate
_exptl_crystal_F_000 1048
_exptl_crystal_size_max 0.118
_exptl_crystal_size_mid 0.08
_exptl_crystal_size_min 0.045
_refine_diff_density_max 0.704
_refine_diff_density_min -1.212
_refine_diff_density_rms 0.086
_refine_ls_extinction_method none
_refine_ls_goodness_of_fit_ref 1.053
_refine_ls_hydrogen_treatment constr
_refine_ls_matrix_type full
_refine_ls_number_parameters 299
_refine_ls_number_reflns 5122
_refine_ls_number_restraints 0
_refine_ls_restrained_S_all 1.053
_refine_ls_R_factor_all 0.0753
_refine_ls_R_factor_gt 0.0522
_refine_ls_shift/su_max 0.001
_refine_ls_shift/su_mean 0.000
_refine_ls_structure_factor_coef Fsqd
_refine_ls_weighting_details 'w=1/[\s^2^(Fo^2^)+(0.0670P)^2^+0.4211P] where P=(Fo^2^+2Fc^2^)/3'
_refine_ls_weighting_scheme calc
_refine_ls_wR_factor_gt 0.1252
_refine_ls_wR_factor_ref 0.1384
_reflns_Friedel_coverage 0.000
_reflns_number_gt 3779
_reflns_number_total 5122
_reflns_threshold_expression 'I > 2\s(I)'
_cod_data_source_file d0dt02558e2.cif
_cod_data_source_block ms009
_cod_depositor_comments 'Adding full bibliography for 7705109--7705119.cif.'
_cod_original_cell_volume 2632.3(19)
_cod_database_code 7705116
_shelx_shelxl_version_number 2018/3
_chemical_oxdiff_formula 'C29 H40 N2 Se'
_shelx_space_group_comment
;
The symmetry employed for this shelxl refinement is uniquely defined
by the following loop, which should always be used as a source of
symmetry information in preference to the above space-group names.
They are only intended as comments.
;
_shelx_estimated_absorpt_t_max 0.913
_shelx_estimated_absorpt_t_min 0.794
_reflns_odcompleteness_completeness 97.10
_reflns_odcompleteness_iscentric 1
_reflns_odcompleteness_theta 66.97
_olex2_refinement_description
;
1. Fixed Uiso
 At 1.2 times of:
  All C(H) groups
 At 1.5 times of:
  All C(H,H,H) groups
2.a Ternary CH refined with riding coordinates:
 C12(H12), C15(H15), C24(H24), C27(H27)
2.b Aromatic/amide H refined with riding coordinates:
 C8(H8), C9(H9), C10(H10), C20(H20), C21(H21), C22(H22)
2.c Idealised Me refined as rotating group:
 C4(H4A,H4B,H4C), C5(H5A,H5B,H5C), C13(H13A,H13B,H13C), C14(H14A,H14B,H14C),
 C16(H16A,H16B,H16C), C17(H17A,H17B,H17C), C25(H25A,H25B,H25C), C26(H26A,H26B,
 H26C), C28(H28A,H28B,H28C), C29(H29A,H29B,H29C)
;
_olex2_date_sample_data_collection 2018-12-04
_olex2_exptl_crystal_mounting_method 'mounted on nylon loop'
_olex2_submission_special_instructions 'No special instructions were received'
_oxdiff_exptl_absorpt_empirical_details
;
Empirical correction (ABSPACK) includes:
- Absorption correction using spherical harmonics
- Frame scaling
- B-factor correction
;
_oxdiff_exptl_absorpt_empirical_full_max 2.409
_oxdiff_exptl_absorpt_empirical_full_min 0.416

loop_
_space_group_symop_operation_xyz
'x, y, z'
'-x+1/2, y+1/2, -z+1/2'
'-x, -y, -z'
'x-1/2, -y-1/2, z-1/2'

loop_
_atom_site_label
_atom_site_type_symbol
_atom_site_fract_x
_atom_site_fract_y
_atom_site_fract_z
_atom_site_U_iso_or_equiv
_atom_site_adp_type
_atom_site_occupancy
_atom_site_site_symmetry_order
_atom_site_calc_flag
_atom_site_refinement_flags_posn
_atom_site_refinement_flags_adp
_atom_site_refinement_flags_occupancy
_atom_site_disorder_assembly
_atom_site_disorder_group
Se1 Se 0.66342(3) 0.51329(2) 0.75050(3) 0.02971(13) Uani 1 1 d . . . . .
N1 N 0.6433(2) 0.67177(17) 0.8239(2) 0.0238(6) Uani 1 1 d . . . . .
N2 N 0.6989(2) 0.66878(17) 0.6749(2) 0.0242(6) Uani 1 1 d . . . . .
C1 C 0.6683(3) 0.6218(2) 0.7498(3) 0.0244(7) Uani 1 1 d . . . . .
C2 C 0.6934(3) 0.7481(2) 0.7017(3) 0.0260(7) Uani 1 1 d . . . . .
C3 C 0.6587(3) 0.7500(2) 0.7959(3) 0.0249(7) Uani 1 1 d . . . . .
C4 C 0.6371(3) 0.8173(2) 0.8623(3) 0.0320(8) Uani 1 1 d . . . . .
H4A H 0.556964 0.819223 0.866207 0.048 Uiso 1 1 calc GR . . . .
H4B H 0.659218 0.866493 0.832186 0.048 Uiso 1 1 calc GR . . . .
H4C H 0.680991 0.810520 0.932519 0.048 Uiso 1 1 calc GR . . . .
C5 C 0.7253(3) 0.8121(2) 0.6353(3) 0.0309(8) Uani 1 1 d . . . . .
H5A H 0.804535 0.806291 0.629141 0.046 Uiso 1 1 calc GR . . . .
H5B H 0.714054 0.863223 0.666881 0.046 Uiso 1 1 calc GR . . . .
H5C H 0.678480 0.809071 0.565963 0.046 Uiso 1 1 calc GR . . . .
C6 C 0.6031(3) 0.6458(2) 0.9161(2) 0.0243(7) Uani 1 1 d . . . . .
C7 C 0.4870(3) 0.6405(2) 0.9128(3) 0.0262(7) Uani 1 1 d . . . . .
C8 C 0.4501(3) 0.6097(2) 1.0005(3) 0.0322(8) Uani 1 1 d . . . . .
H8 H 0.371949 0.602579 0.999138 0.039 Uiso 1 1 calc R . . . .
C9 C 0.5250(3) 0.5898(2) 1.0883(3) 0.0321(8) Uani 1 1 d . . . . .
H9 H 0.498136 0.569964 1.147521 0.038 Uiso 1 1 calc R . . . .
C10 C 0.6397(3) 0.5982(2) 1.0915(3) 0.0303(8) Uani 1 1 d . . . . .
H10 H 0.690642 0.584762 1.153125 0.036 Uiso 1 1 calc R . . . .
C11 C 0.6808(3) 0.6264(2) 1.0043(3) 0.0277(7) Uani 1 1 d . . . . .
C12 C 0.8072(3) 0.6312(3) 1.0087(3) 0.0362(9) Uani 1 1 d . . . . .
H12 H 0.821047 0.655187 0.942057 0.043 Uiso 1 1 calc R . . . .
C13 C 0.8638(3) 0.6833(3) 1.0986(3) 0.0431(10) Uani 1 1 d . . . . .
H13A H 0.831367 0.736383 1.090667 0.065 Uiso 1 1 calc GR . . . .
H13B H 0.944620 0.686279 1.097757 0.065 Uiso 1 1 calc GR . . . .
H13C H 0.851746 0.660720 1.164896 0.065 Uiso 1 1 calc GR . . . .
C14 C 0.8597(3) 0.5488(3) 1.0179(4) 0.0474(11) Uani 1 1 d . . . . .
H14A H 0.848001 0.524401 1.083265 0.071 Uiso 1 1 calc GR . . . .
H14B H 0.940407 0.553000 1.017313 0.071 Uiso 1 1 calc GR . . . .
H14C H 0.824199 0.516386 0.959029 0.071 Uiso 1 1 calc GR . . . .
C15 C 0.4013(3) 0.6642(2) 0.8184(3) 0.0305(8) Uani 1 1 d . . . . .
H15 H 0.442722 0.689819 0.767315 0.037 Uiso 1 1 calc R . . . .
C16 C 0.3392(3) 0.5925(3) 0.7649(3) 0.0365(9) Uani 1 1 d . . . . .
H16A H 0.393702 0.555266 0.745011 0.055 Uiso 1 1 calc GR . . . .
H16B H 0.287279 0.609609 0.702532 0.055 Uiso 1 1 calc GR . . . .
H16C H 0.296833 0.566669 0.813030 0.055 Uiso 1 1 calc GR . . . .
C17 C 0.3182(3) 0.7243(3) 0.8478(3) 0.0410(9) Uani 1 1 d . . . . .
H17A H 0.269894 0.743720 0.784563 0.062 Uiso 1 1 calc GR . . . .
H17B H 0.359611 0.768594 0.884719 0.062 Uiso 1 1 calc GR . . . .
H17C H 0.271838 0.699298 0.893145 0.062 Uiso 1 1 calc GR . . . .
C18 C 0.7289(3) 0.6378(2) 0.5802(2) 0.0235(7) Uani 1 1 d . . . . .
C19 C 0.6442(3) 0.6303(2) 0.4930(3) 0.0263(7) Uani 1 1 d . . . . .
C20 C 0.6726(3) 0.5923(2) 0.4061(3) 0.0303(8) Uani 1 1 d . . . . .
H20 H 0.617002 0.585077 0.345548 0.036 Uiso 1 1 calc R . . . .
C21 C 0.7810(3) 0.5652(2) 0.4072(3) 0.0319(8) Uani 1 1 d . . . . .
H21 H 0.797973 0.537420 0.348641 0.038 Uiso 1 1 calc R . . . .
C22 C 0.8639(3) 0.5778(2) 0.4917(3) 0.0326(8) Uani 1 1 d . . . . .
H22 H 0.938472 0.561054 0.489462 0.039 Uiso 1 1 calc R . . . .
C23 C 0.8406(3) 0.6150(2) 0.5814(3) 0.0278(7) Uani 1 1 d . . . . .
C24 C 0.9329(3) 0.6294(3) 0.6731(3) 0.0349(9) Uani 1 1 d . . . . .
H24 H 0.900380 0.661177 0.725153 0.042 Uiso 1 1 calc R . . . .
C25 C 1.0279(3) 0.6784(3) 0.6397(3) 0.0420(10) Uani 1 1 d . . . . .
H25A H 1.064274 0.647476 0.591515 0.063 Uiso 1 1 calc GR . . . .
H25B H 1.083448 0.692068 0.701380 0.063 Uiso 1 1 calc GR . . . .
H25C H 0.996491 0.726711 0.605125 0.063 Uiso 1 1 calc GR . . . .
C26 C 0.9795(3) 0.5532(3) 0.7269(3) 0.0469(11) Uani 1 1 d . . . . .
H26A H 0.918848 0.524479 0.751469 0.070 Uiso 1 1 calc GR . . . .
H26B H 1.038456 0.565964 0.786280 0.070 Uiso 1 1 calc GR . . . .
H26C H 1.011056 0.520322 0.677343 0.070 Uiso 1 1 calc GR . . . .
C27 C 0.5263(3) 0.6619(2) 0.4910(3) 0.0303(8) Uani 1 1 d . . . . .
H27 H 0.531134 0.701880 0.547958 0.036 Uiso 1 1 calc R . . . .
C28 C 0.4451(3) 0.5980(3) 0.5135(3) 0.0378(9) Uani 1 1 d . . . . .
H28A H 0.435047 0.559078 0.457143 0.057 Uiso 1 1 calc GR . . . .
H28B H 0.372353 0.621967 0.518288 0.057 Uiso 1 1 calc GR . . . .
H28C H 0.475536 0.572038 0.579576 0.057 Uiso 1 1 calc GR . . . .
C29 C 0.4812(3) 0.7039(3) 0.3892(3) 0.0420(10) Uani 1 1 d . . . . .
H29A H 0.533420 0.745760 0.377563 0.063 Uiso 1 1 calc GR . . . .
H29B H 0.407648 0.726921 0.392896 0.063 Uiso 1 1 calc GR . . . .
H29C H 0.473415 0.666045 0.331604 0.063 Uiso 1 1 calc GR . . . .

loop_
_atom_site_aniso_label
_atom_site_aniso_U_11
_atom_site_aniso_U_22
_atom_site_aniso_U_33
_atom_site_aniso_U_23
_atom_site_aniso_U_13
_atom_site_aniso_U_12
Se1 0.0370(2) 0.0240(2) 0.0314(2) 0.00089(16) 0.01490(14) 0.00016(14)
N1 0.0289(13) 0.0212(17) 0.0232(13) 0.0022(11) 0.0098(10) 0.0016(10)
N2 0.0300(13) 0.0238(18) 0.0210(13) -0.0009(11) 0.0107(10) -0.0010(11)
C1 0.0247(14) 0.024(2) 0.0255(15) 0.0011(14) 0.0080(11) -0.0001(12)
C2 0.0305(15) 0.023(2) 0.0256(16) 0.0004(13) 0.0080(13) -0.0019(12)
C3 0.0310(15) 0.022(2) 0.0237(15) -0.0014(13) 0.0093(12) -0.0019(12)
C4 0.0412(18) 0.026(2) 0.0317(18) -0.0026(15) 0.0136(15) -0.0010(14)
C5 0.0414(18) 0.023(2) 0.0310(17) 0.0023(15) 0.0146(15) 0.0006(14)
C6 0.0302(16) 0.022(2) 0.0241(16) -0.0007(13) 0.0128(13) 0.0005(12)
C7 0.0316(16) 0.024(2) 0.0260(16) -0.0019(13) 0.0132(13) -0.0011(12)
C8 0.0339(17) 0.030(2) 0.0362(18) -0.0030(16) 0.0166(14) -0.0049(14)
C9 0.0407(18) 0.030(2) 0.0299(17) 0.0015(15) 0.0176(15) -0.0036(14)
C10 0.0380(18) 0.031(2) 0.0237(16) 0.0051(14) 0.0098(13) -0.0005(14)
C11 0.0327(17) 0.028(2) 0.0253(16) -0.0016(14) 0.0121(13) -0.0008(13)
C12 0.0296(17) 0.049(3) 0.0304(18) 0.0099(17) 0.0074(14) -0.0003(15)
C13 0.0381(19) 0.051(3) 0.040(2) 0.0074(19) 0.0045(16) -0.0112(17)
C14 0.039(2) 0.056(3) 0.047(2) -0.001(2) 0.0083(17) 0.0113(18)
C15 0.0304(16) 0.035(2) 0.0278(16) -0.0001(15) 0.0097(13) -0.0026(14)
C16 0.0360(18) 0.040(3) 0.0328(19) -0.0035(16) 0.0046(15) -0.0002(16)
C17 0.040(2) 0.042(3) 0.041(2) -0.0069(18) 0.0095(16) 0.0041(17)
C18 0.0326(16) 0.020(2) 0.0205(15) 0.0020(12) 0.0128(12) 0.0006(12)
C19 0.0318(16) 0.023(2) 0.0260(16) 0.0030(13) 0.0104(13) 0.0010(13)
C20 0.0343(17) 0.031(2) 0.0266(16) -0.0070(15) 0.0088(13) -0.0018(14)
C21 0.0376(17) 0.031(2) 0.0299(17) -0.0043(15) 0.0128(14) 0.0028(14)
C22 0.0349(17) 0.033(2) 0.0331(18) 0.0011(15) 0.0141(14) 0.0064(14)
C23 0.0308(16) 0.027(2) 0.0271(16) 0.0020(14) 0.0105(13) 0.0015(13)
C24 0.0332(17) 0.044(3) 0.0287(17) 0.0008(16) 0.0089(14) 0.0061(15)
C25 0.0287(17) 0.050(3) 0.046(2) -0.002(2) 0.0041(16) -0.0076(16)
C26 0.038(2) 0.061(3) 0.042(2) 0.010(2) 0.0075(17) 0.0068(18)
C27 0.0311(16) 0.036(2) 0.0256(16) -0.0042(14) 0.0092(13) 0.0010(14)
C28 0.0323(17) 0.041(3) 0.042(2) 0.0006(18) 0.0115(15) -0.0007(15)
C29 0.0389(19) 0.047(3) 0.041(2) 0.0080(19) 0.0082(16) 0.0125(17)

loop_
_atom_type_symbol
_atom_type_description
_atom_type_scat_dispersion_real
_atom_type_scat_dispersion_imag
_atom_type_scat_source
C C 0.0181 0.0091 'International Tables Vol C Tables 4.2.6.8 and 6.1.1.4'
H H 0.0000 0.0000 'International Tables Vol C Tables 4.2.6.8 and 6.1.1.4'
N N 0.0311 0.0180 'International Tables Vol C Tables 4.2.6.8 and 6.1.1.4'
Se Se -0.7943 1.1372 'International Tables Vol C Tables 4.2.6.8 and 6.1.1.4'

loop_
_exptl_crystal_face_index_h
_exptl_crystal_face_index_k
_exptl_crystal_face_index_l
_exptl_crystal_face_perp_dist
-3 -8 -5 0.0283
-7 -3 5 0.0752
1 7 6 0.0374
7 3 -4 0.0110
-4 -8 -4 0.0246
3 -9 3 0.0302
5 6 4 0.0270
-3 9 -3 0.0254
1 -8 5 0.0396

loop_
_geom_angle_atom_site_label_1
_geom_angle_atom_site_label_2
_geom_angle_atom_site_label_3
_geom_angle
_geom_angle_site_symmetry_1
_geom_angle_site_symmetry_3
_geom_angle_publ_flag
C1 N1 C3 110.5(3) . . ?
C1 N1 C6 123.5(3) . . ?
C3 N1 C6 126.0(3) . . ?
C1 N2 C2 110.8(3) . . ?
C1 N2 C18 122.7(3) . . ?
C2 N2 C18 126.5(3) . . ?
N1 C1 Se1 127.5(2) . . ?
N1 C1 N2 105.5(3) . . ?
N2 C1 Se1 127.0(2) . . ?
N2 C2 C5 122.2(3) . . ?
C3 C2 N2 106.4(3) . . ?
C3 C2 C5 131.4(3) . . ?
N1 C3 C4 122.2(3) . . ?
C2 C3 N1 106.8(3) . . ?
C2 C3 C4 131.0(3) . . ?
C7 C6 N1 118.5(3) . . ?
C11 C6 N1 118.9(3) . . ?
C11 C6 C7 122.6(3) . . ?
C6 C7 C15 123.1(3) . . ?
C8 C7 C6 117.4(3) . . ?
C8 C7 C15 119.4(3) . . ?
C9 C8 C7 121.1(3) . . ?
C8 C9 C10 120.6(3) . . ?
C9 C10 C11 120.4(3) . . ?
C6 C11 C10 117.8(3) . . ?
C6 C11 C12 123.2(3) . . ?
C10 C11 C12 119.0(3) . . ?
C11 C12 C13 111.8(3) . . ?
C11 C12 C14 110.7(3) . . ?
C13 C12 C14 110.1(3) . . ?
C7 C15 C16 111.7(3) . . ?
C7 C15 C17 111.0(3) . . ?
C17 C15 C16 110.7(3) . . ?
C19 C18 N2 118.0(3) . . ?
C19 C18 C23 123.5(3) . . ?
C23 C18 N2 118.5(3) . . ?
C18 C19 C20 116.9(3) . . ?
C18 C19 C27 122.3(3) . . ?
C20 C19 C27 120.8(3) . . ?
C21 C20 C19 120.7(3) . . ?
C22 C21 C20 120.9(3) . . ?
C21 C22 C23 121.0(3) . . ?
C18 C23 C24 122.8(3) . . ?
C22 C23 C18 116.8(3) . . ?
C22 C23 C24 120.4(3) . . ?
C23 C24 C25 110.4(3) . . ?
C23 C24 C26 112.9(4) . . ?
C26 C24 C25 110.6(3) . . ?
C19 C27 C28 112.4(3) . . ?
C19 C27 C29 111.8(3) . . ?
C29 C27 C28 110.9(3) . . ?

loop_
_geom_bond_atom_site_label_1
_geom_bond_atom_site_label_2
_geom_bond_distance
_geom_bond_site_symmetry_2
_geom_bond_publ_flag
Se1 C1 1.842(4) . ?
N1 C1 1.359(4) . ?
N1 C3 1.397(5) . ?
N1 C6 1.443(4) . ?
N2 C1 1.360(4) . ?
N2 C2 1.395(5) . ?
N2 C18 1.447(4) . ?
C2 C3 1.367(4) . ?
C2 C5 1.481(5) . ?
C3 C4 1.483(5) . ?
C6 C7 1.399(4) . ?
C6 C11 1.390(5) . ?
C7 C8 1.399(4) . ?
C7 C15 1.517(5) . ?
C8 C9 1.372(5) . ?
C9 C10 1.386(5) . ?
C10 C11 1.404(4) . ?
C11 C12 1.521(4) . ?
C12 C13 1.530(6) . ?
C12 C14 1.530(6) . ?
C15 C16 1.532(5) . ?
C15 C17 1.528(5) . ?
C18 C19 1.395(5) . ?
C18 C23 1.402(4) . ?
C19 C20 1.398(4) . ?
C19 C27 1.518(4) . ?
C20 C21 1.387(5) . ?
C21 C22 1.369(5) . ?
C22 C23 1.400(5) . ?
C23 C24 1.505(5) . ?
C24 C25 1.542(5) . ?
C24 C26 1.530(6) . ?
C27 C28 1.525(5) . ?
C27 C29 1.521(5) . ?

loop_
_exptl_oxdiff_crystal_face_indexfrac_h
_exptl_oxdiff_crystal_face_indexfrac_k
_exptl_oxdiff_crystal_face_indexfrac_l
_exptl_oxdiff_crystal_face_x
_exptl_oxdiff_crystal_face_y
_exptl_oxdiff_crystal_face_z
-2.7392 -7.6692 -4.6947 -0.0393 -0.1600 0.9863
-6.7517 -2.5862 5.0550 0.2186 0.9146 0.3402
0.5426 6.8662 6.3784 0.1112 0.4607 -0.8806
6.8785 3.3564 -4.4146 -0.2088 -0.8739 -0.4390
-3.7189 -7.8450 -3.5960 0.0093 -0.0010 1.0000
2.8346 -9.2462 2.8497 0.9513 -0.2275 0.2079
4.5126 5.7363 4.3905 0.2269 -0.0555 -0.9723
-2.6460 9.4889 -2.6663 -0.9420 0.2252 -0.2487
0.9806 -7.9804 5.0256 0.9513 0.1043 0.1250
